data_4336297
loop_
_publ_author_name
'Gregory H. Imler'
'Michael J. Zdilla'
'Bradford B. Wayland'

_publ_section_title
;
 Evaluation of the Rh(II)-Rh(II)Bond Dissociation Enthalpy for
 [(TMTAA)Rh]2 by 1H NMR T2 Measurements: Application in Determining the
 Rh-C(O)- BDE in [(TMTAA)Rh]2C=O
;
_journal_name_full 'Inorganic Chemistry'
_journal_page_first 11509
_journal_page_last 11513
_journal_paper_doi 10.1021/ic401778c
_journal_volume 52
_journal_year 2013
_chemical_formula_moiety '[C44 H44 N8 Rh2][C6 H6][C6 H6]'
_chemical_formula_sum 'C56 H56 N8 Rh2'
_chemical_formula_weight 1046.91
_chemical_name_systematic
; 
 rhodium (II) dibenzotetramethylaza[14]annulene
;
_space_group_IT_number 61
_symmetry_cell_setting orthorhombic
_symmetry_space_group_name_Hall '-P 2ac 2ab'
_symmetry_space_group_name_H-M 'P b c a'
_atom_sites_solution_hydrogens geom
_atom_sites_solution_primary direct
_atom_sites_solution_secondary difmap
_audit_creation_method SHELXL-97
_cell_angle_alpha 90.00
_cell_angle_beta 90.00
_cell_angle_gamma 90.00
_cell_formula_units_Z 8
_cell_length_a 20.6966(16)
_cell_length_b 14.2017(11)
_cell_length_c 34.284(3)
_cell_measurement_reflns_used 9946
_cell_measurement_temperature 100(2)
_cell_measurement_theta_max 27.988
_cell_measurement_theta_min 2.376
_cell_volume 10077.0(14)
_computing_cell_refinement 'SAINT (Bruker-AXS)'
_computing_data_collection 'COSMO (Bruker-AXS)'
_computing_data_reduction 'SADABS (Bruker-AXS)'
_computing_molecular_graphics XP
_computing_publication_material 'APEX2 report generator (Bruker-AXS)'
_computing_structure_refinement 'SHELXL-97 (Sheldrick, 2008)'
_computing_structure_solution 'SHELXS-97 (Sheldrick, 2008)'
_diffrn_ambient_temperature 100(2)
_diffrn_detector_area_resol_mean 8.333
_diffrn_measured_fraction_theta_full 1.000
_diffrn_measured_fraction_theta_max 1.000
_diffrn_measurement_device_type 'Kappa APEX II DUO'
_diffrn_measurement_method 'omega scans'
_diffrn_radiation_monochromator graphite
_diffrn_radiation_source 'fine-focus sealed tube'
_diffrn_radiation_type MoK\a
_diffrn_radiation_wavelength 0.71073
_diffrn_reflns_av_R_equivalents 0.0000
_diffrn_reflns_av_sigmaI/netI 0.0305
_diffrn_reflns_limit_h_max 27
_diffrn_reflns_limit_h_min 0
_diffrn_reflns_limit_k_max 18
_diffrn_reflns_limit_k_min 0
_diffrn_reflns_limit_l_max 45
_diffrn_reflns_limit_l_min 0
_diffrn_reflns_number 12013
_diffrn_reflns_theta_full 27.88
_diffrn_reflns_theta_max 27.88
_diffrn_reflns_theta_min 1.19
_exptl_absorpt_coefficient_mu 0.698
_exptl_absorpt_correction_T_max 0.9495
_exptl_absorpt_correction_T_min 0.7822
_exptl_absorpt_correction_type multi-scan
_exptl_absorpt_process_details
;
 67954 Corrected reflections written to file 
 C:\Frames\guest\1318\work\mo_1318_0m.hkl
 Estimated minimum and maximum transmission:  0.6636  0.7456
 The ratio of these values is more reliable than their absolute values!
 Additional spherical absorption correction applied with mu*r =  0.2000
 Lambda/2 correction factor = 0.0015
;
_exptl_crystal_colour 'dark green'
_exptl_crystal_density_diffrn 1.362
_exptl_crystal_description block
_exptl_crystal_F_000 4248
_exptl_crystal_size_max 0.37
_exptl_crystal_size_mid 0.22
_exptl_crystal_size_min 0.08
_platon_squeeze_details
;
One disorderd benzene molecule was removed using SQUEEZE. The number
of electrons calculated by SQUEEZE was 43.5 compared to the 
theoretical 42 for a benzene molecule. 
;
_refine_diff_density_max 1.146
_refine_diff_density_min -1.152
_refine_diff_density_rms 0.158
_refine_ls_extinction_method none
_refine_ls_goodness_of_fit_ref 1.091
_refine_ls_hydrogen_treatment constr
_refine_ls_matrix_type full
_refine_ls_number_parameters 603
_refine_ls_number_reflns 12013
_refine_ls_number_restraints 36
_refine_ls_restrained_S_all 1.090
_refine_ls_R_factor_all 0.0456
_refine_ls_R_factor_gt 0.0356
_refine_ls_shift/su_max 0.001
_refine_ls_shift/su_mean 0.000
_refine_ls_structure_factor_coef Fsqd
_refine_ls_weighting_details 'calc w=1/[\s^2^(Fo^2^)+(0.0370P)^2^+15.5238P] where P=(Fo^2^+2Fc^2^)/3'
_refine_ls_weighting_scheme calc
_refine_ls_wR_factor_gt 0.0847
_refine_ls_wR_factor_ref 0.0880
_reflns_number_gt 10014
_reflns_number_total 12013
_reflns_threshold_expression >2sigma(I)
_cod_data_source_file ic401778c_si_002.cif
_cod_data_source_block 1318
_cod_original_cell_volume 10077.1(14)
_cod_database_code 4336297

loop_
_symmetry_equiv_pos_as_xyz
'x, y, z'
'-x+1/2, -y, z+1/2'
'-x, y+1/2, -z+1/2'
'x+1/2, -y+1/2, -z'
'-x, -y, -z'
'x-1/2, y, -z-1/2'
'x, -y-1/2, z-1/2'
'-x-1/2, y-1/2, z'

loop_
_atom_site_label
_atom_site_type_symbol
_atom_site_fract_x
_atom_site_fract_y
_atom_site_fract_z
_atom_site_U_iso_or_equiv
_atom_site_adp_type
_atom_site_occupancy
_atom_site_symmetry_multiplicity
_atom_site_calc_flag
_atom_site_refinement_flags
Rh1 Rh 0.028342(9) 0.718707(14) 0.139431(6) 0.01107(5) Uani 1 1 d .
Rh2 Rh 0.011824(9) 0.866111(14) 0.183875(6) 0.01037(5) Uani 1 1 d .
C44 C 0.01031(13) 0.74744(19) 0.25060(7) 0.0140(5) Uani 1 1 d .
C39 C 0.07637(12) 0.77168(18) 0.24586(7) 0.0137(5) Uani 1 1 d .
C40 C 0.12363(13) 0.71995(19) 0.26530(8) 0.0171(5) Uani 1 1 d .
H6 H 0.1679 0.7350 0.2616 0.021 Uiso 1 1 calc R
C42 C 0.04219(15) 0.6232(2) 0.29520(8) 0.0222(6) Uani 1 1 d .
H4 H 0.0305 0.5736 0.3124 0.027 Uiso 1 1 calc R
C3 C 0.07793(13) 0.55620(19) 0.19596(8) 0.0156(5) Uani 1 1 d .
H1 H 0.0928 0.5049 0.2113 0.019 Uiso 1 1 calc R
C43 C -0.00518(14) 0.6723(2) 0.27521(8) 0.0180(5) Uani 1 1 d .
H3 H -0.0491 0.6545 0.2783 0.022 Uiso 1 1 calc R
C41 C 0.10673(14) 0.6466(2) 0.29005(8) 0.0205(6) Uani 1 1 d .
H5 H 0.1393 0.6124 0.3035 0.025 Uiso 1 1 calc R
C34 C 0.12714(14) 1.0991(2) 0.14164(9) 0.0221(6) Uani 1 1 d .
H12A H 0.1554 1.0851 0.1194 0.033 Uiso 1 1 calc R
H12B H 0.1506 1.1376 0.1607 0.033 Uiso 1 1 calc R
H12C H 0.0890 1.1337 0.1325 0.033 Uiso 1 1 calc R
C36 C 0.14347(12) 0.97938(19) 0.19260(8) 0.0160(5) Uani 1 1 d .
H10 H 0.1801 1.0182 0.1971 0.019 Uiso 1 1 calc R
C37 C 0.13760(12) 0.90461(19) 0.21929(7) 0.0143(5) Uani 1 1 d .
C38 C 0.18956(13) 0.9013(2) 0.25025(8) 0.0189(5) Uani 1 1 d .
H8A H 0.1699 0.8868 0.2756 0.028 Uiso 1 1 calc R
H8B H 0.2113 0.9625 0.2516 0.028 Uiso 1 1 calc R
H8C H 0.2211 0.8524 0.2436 0.028 Uiso 1 1 calc R
C35 C 0.10604(13) 1.00815(19) 0.16061(8) 0.0161(5) Uani 1 1 d .
C33 C 0.01409(13) 0.98405(19) 0.11694(8) 0.0155(5) Uani 1 1 d .
C31 C -0.00564(16) 1.0384(2) 0.05121(9) 0.0266(7) Uani 1 1 d .
H15 H 0.0095 1.0679 0.0281 0.032 Uiso 1 1 calc R
C28 C -0.05126(13) 0.95444(18) 0.11981(8) 0.0161(5) Uani 1 1 d .
C32 C 0.03593(15) 1.0251(2) 0.08237(8) 0.0213(6) Uani 1 1 d .
H14 H 0.0798 1.0440 0.0802 0.026 Uiso 1 1 calc R
C29 C -0.09149(14) 0.9657(2) 0.08745(9) 0.0234(6) Uani 1 1 d .
H17 H -0.1348 0.9437 0.0885 0.028 Uiso 1 1 calc R
C30 C -0.06882(16) 1.0089(2) 0.05377(9) 0.0295(7) Uani 1 1 d .
H16 H -0.0972 1.0181 0.0323 0.035 Uiso 1 1 calc R
C25 C -0.13620(12) 0.86054(19) 0.20777(8) 0.0160(5) Uani 1 1 d .
H21 H -0.1797 0.8646 0.2164 0.019 Uiso 1 1 calc R
C26 C -0.12523(12) 0.90351(19) 0.17157(8) 0.0166(5) Uani 1 1 d .
C27 C -0.18436(13) 0.9501(2) 0.15357(9) 0.0219(6) Uani 1 1 d .
H19A H -0.1719 1.0104 0.1419 0.033 Uiso 1 1 calc R
H19B H -0.2169 0.9609 0.1738 0.033 Uiso 1 1 calc R
H19C H -0.2024 0.9090 0.1334 0.033 Uiso 1 1 calc R
C24 C -0.09549(13) 0.81278(19) 0.23374(8) 0.0161(5) Uani 1 1 d .
C23 C -0.12687(13) 0.7848(2) 0.27190(8) 0.0223(6) Uani 1 1 d .
H23A H -0.1411 0.7191 0.2704 0.034 Uiso 1 1 calc R
H23B H -0.1642 0.8254 0.2768 0.034 Uiso 1 1 calc R
H23C H -0.0956 0.7918 0.2932 0.034 Uiso 1 1 calc R
C13 C -0.05946(13) 0.73826(19) 0.07332(8) 0.0181(5) Uani 1 1 d .
C15 C 0.05731(14) 0.79554(19) 0.06248(8) 0.0177(5) Uani 1 1 d .
C14 C -0.00652(14) 0.7734(2) 0.05183(8) 0.0197(6) Uani 1 1 d .
H26 H -0.0158 0.7842 0.0251 0.024 Uiso 1 1 calc R
C12 C -0.11864(15) 0.7144(2) 0.04926(9) 0.0273(7) Uani 1 1 d .
H28A H -0.1387 0.6570 0.0595 0.041 Uiso 1 1 calc R
H28B H -0.1059 0.7042 0.0221 0.041 Uiso 1 1 calc R
H28C H -0.1496 0.7665 0.0506 0.041 Uiso 1 1 calc R
C16 C 0.10010(15) 0.8246(2) 0.02873(8) 0.0228(6) Uani 1 1 d .
H24A H 0.1044 0.8933 0.0284 0.034 Uiso 1 1 calc R
H24B H 0.0807 0.8033 0.0042 0.034 Uiso 1 1 calc R
H24C H 0.1429 0.7959 0.0318 0.034 Uiso 1 1 calc R
C20 C 0.26543(13) 0.8357(2) 0.14329(8) 0.0205(6) Uani 1 1 d .
H32 H 0.3075 0.8451 0.1537 0.025 Uiso 1 1 calc R
C18 C 0.18406(13) 0.8732(2) 0.09599(8) 0.0194(6) Uani 1 1 d .
H30 H 0.1699 0.9107 0.0747 0.023 Uiso 1 1 calc R
C17 C 0.14319(12) 0.80405(19) 0.11117(8) 0.0151(5) Uani 1 1 d .
C21 C 0.22445(13) 0.7695(2) 0.15998(8) 0.0169(5) Uani 1 1 d .
H33 H 0.2382 0.7358 0.1824 0.020 Uiso 1 1 calc R
C19 C 0.24507(14) 0.8877(2) 0.11159(8) 0.0227(6) Uani 1 1 d .
H31 H 0.2729 0.9336 0.1004 0.027 Uiso 1 1 calc R
C22 C 0.16336(12) 0.75182(19) 0.14430(7) 0.0140(5) Uani 1 1 d .
C4 C 0.01008(13) 0.56034(19) 0.19217(8) 0.0152(5) Uani 1 1 d .
C2 C 0.12735(13) 0.61336(18) 0.18140(8) 0.0148(5) Uani 1 1 d .
C5 C -0.02502(14) 0.4764(2) 0.20931(9) 0.0220(6) Uani 1 1 d .
H38A H -0.0375 0.4904 0.2363 0.033 Uiso 1 1 calc R
H38B H 0.0035 0.4214 0.2089 0.033 Uiso 1 1 calc R
H38C H -0.0638 0.4632 0.1938 0.033 Uiso 1 1 calc R
C1 C 0.19528(13) 0.5772(2) 0.18908(8) 0.0196(6) Uani 1 1 d .
H35A H 0.2221 0.5875 0.1659 0.029 Uiso 1 1 calc R
H35B H 0.1936 0.5097 0.1950 0.029 Uiso 1 1 calc R
H35C H 0.2139 0.6110 0.2113 0.029 Uiso 1 1 calc R
N3 N -0.05633(11) 0.72169(16) 0.11160(6) 0.0154(4) Uani 1 1 d .
N6 N -0.03299(10) 0.79776(15) 0.22670(6) 0.0129(4) Uani 1 1 d .
N1 N 0.07962(11) 0.78494(16) 0.09854(6) 0.0148(4) Uani 1 1 d .
N4 N -0.01994(10) 0.62828(16) 0.17307(6) 0.0134(4) Uani 1 1 d .
N8 N 0.05296(10) 0.96139(15) 0.14920(6) 0.0129(4) Uani 1 1 d .
N2 N 0.11652(10) 0.69001(15) 0.15974(6) 0.0125(4) Uani 1 1 d .
N7 N -0.06673(10) 0.90834(15) 0.15515(6) 0.0138(4) Uani 1 1 d .
N5 N 0.08780(10) 0.84499(15) 0.21876(6) 0.0122(4) Uani 1 1 d .
C6 C -0.08750(12) 0.63787(19) 0.16886(8) 0.0156(5) Uani 1 1 d .
C11 C -0.10759(13) 0.68774(19) 0.13517(8) 0.0168(5) Uani 1 1 d .
C8 C -0.19894(13) 0.6296(2) 0.19020(9) 0.0212(6) Uani 1 1 d .
H41 H -0.2300 0.6097 0.2088 0.025 Uiso 1 1 calc R
C9 C -0.21861(13) 0.6773(2) 0.15700(9) 0.0224(6) Uani 1 1 d .
H42 H -0.2632 0.6897 0.1528 0.027 Uiso 1 1 calc R
C10 C -0.17325(13) 0.7069(2) 0.12976(9) 0.0204(6) Uani 1 1 d .
H43 H -0.1870 0.7405 0.1073 0.024 Uiso 1 1 calc R
C7 C -0.13353(13) 0.61074(19) 0.19633(8) 0.0181(5) Uani 1 1 d .
H40 H -0.1203 0.5792 0.2194 0.022 Uiso 1 1 calc R
C56 C 1.01091(19) 0.6211(3) 0.95956(11) 0.0430(9) Uani 1 1 d U
H56 H 1.0363 0.6414 0.9811 0.052 Uiso 1 1 calc R
C47 C 0.84263(17) 0.2322(3) 0.07430(10) 0.0365(8) Uani 1 1 d .
H47 H 0.8376 0.1765 0.0593 0.044 Uiso 1 1 calc R
C46 C 0.88136(18) 0.2311(3) 0.10725(10) 0.0360(8) Uani 1 1 d .
H46 H 0.9033 0.1752 0.1147 0.043 Uiso 1 1 calc R
C48 C 0.81140(17) 0.3133(3) 0.06313(10) 0.0399(9) Uani 1 1 d .
H48 H 0.7851 0.3135 0.0404 0.048 Uiso 1 1 calc R
C50 C 0.88782(18) 0.3119(3) 0.12909(10) 0.0354(8) Uani 1 1 d .
H50 H 0.9140 0.3115 0.1519 0.042 Uiso 1 1 calc R
C49 C 0.81842(18) 0.3941(3) 0.08494(11) 0.0402(9) Uani 1 1 d .
H49 H 0.7970 0.4502 0.0772 0.048 Uiso 1 1 calc R
C51 C 0.85633(19) 0.3938(3) 0.11802(11) 0.0398(9) Uani 1 1 d .
H51 H 0.8608 0.4495 0.1331 0.048 Uiso 1 1 calc R
C52 C 0.9721(2) 0.6834(3) 0.94103(12) 0.0480(10) Uani 1 1 d U
H52 H 0.9705 0.7469 0.9497 0.058 Uiso 1 1 calc R
C57 C 0.9350(2) 0.6558(3) 0.90967(12) 0.0485(10) Uani 1 1 d U
H57 H 0.9079 0.6999 0.8967 0.058 Uiso 1 1 calc R
C53 C 1.0139(2) 0.5301(3) 0.94776(14) 0.0517(11) Uani 1 1 d U
H53 H 1.0413 0.4866 0.9608 0.062 Uiso 1 1 calc R
C55 C 0.9375(2) 0.5649(4) 0.89747(13) 0.0665(15) Uani 1 1 d U
H55 H 0.9122 0.5449 0.8759 0.080 Uiso 1 1 calc R
C54 C 0.9768(3) 0.5019(4) 0.91665(17) 0.0789(18) Uani 1 1 d U
H54 H 0.9783 0.4381 0.9083 0.095 Uiso 1 1 calc R

loop_
_atom_site_aniso_label
_atom_site_aniso_U_11
_atom_site_aniso_U_22
_atom_site_aniso_U_33
_atom_site_aniso_U_23
_atom_site_aniso_U_13
_atom_site_aniso_U_12
Rh1 0.01037(9) 0.01018(10) 0.01266(9) 0.00074(7) -0.00093(7) 0.00072(7)
Rh2 0.00819(9) 0.00986(9) 0.01308(9) 0.00034(7) 0.00007(7) 0.00010(7)
C44 0.0157(12) 0.0150(12) 0.0113(11) -0.0008(10) 0.0007(9) -0.0005(10)
C39 0.0151(12) 0.0132(12) 0.0128(11) -0.0016(10) 0.0007(9) 0.0001(10)
C40 0.0158(12) 0.0182(13) 0.0173(12) -0.0015(10) -0.0014(10) 0.0002(11)
C42 0.0299(15) 0.0173(14) 0.0193(13) 0.0057(11) -0.0003(12) -0.0040(12)
C3 0.0145(12) 0.0140(13) 0.0182(12) 0.0038(10) -0.0020(10) 0.0032(10)
C43 0.0198(13) 0.0167(13) 0.0175(13) 0.0006(10) 0.0026(10) -0.0042(11)
C41 0.0230(14) 0.0188(14) 0.0197(13) 0.0023(11) -0.0063(11) 0.0038(11)
C34 0.0227(14) 0.0171(14) 0.0265(15) 0.0032(12) 0.0008(12) -0.0044(11)
C36 0.0098(11) 0.0151(13) 0.0230(13) -0.0021(10) 0.0021(10) -0.0051(10)
C37 0.0095(11) 0.0170(13) 0.0163(12) -0.0030(10) 0.0007(9) 0.0015(10)
C38 0.0120(12) 0.0228(14) 0.0219(13) -0.0019(11) -0.0027(10) -0.0011(11)
C35 0.0146(12) 0.0144(13) 0.0193(13) -0.0007(10) 0.0059(10) -0.0017(10)
C33 0.0177(13) 0.0115(12) 0.0172(12) 0.0009(10) -0.0014(10) 0.0002(10)
C31 0.0316(16) 0.0266(16) 0.0215(14) 0.0105(12) -0.0012(12) -0.0003(13)
C28 0.0172(13) 0.0107(12) 0.0204(13) 0.0013(10) -0.0009(10) 0.0026(10)
C32 0.0253(15) 0.0157(14) 0.0231(14) 0.0038(11) 0.0002(12) 0.0012(11)
C29 0.0181(14) 0.0244(15) 0.0277(15) 0.0039(12) -0.0064(11) 0.0005(12)
C30 0.0315(17) 0.0303(17) 0.0267(16) 0.0098(13) -0.0106(13) 0.0029(14)
C25 0.0068(11) 0.0180(13) 0.0232(13) -0.0021(11) 0.0024(10) 0.0001(10)
C26 0.0113(12) 0.0137(13) 0.0246(14) -0.0043(10) -0.0032(10) 0.0008(10)
C27 0.0116(12) 0.0219(15) 0.0323(15) -0.0016(12) -0.0050(11) 0.0042(11)
C24 0.0129(12) 0.0168(13) 0.0186(13) -0.0027(10) 0.0027(10) -0.0024(10)
C23 0.0150(12) 0.0303(16) 0.0217(14) 0.0000(12) 0.0033(11) -0.0007(12)
C13 0.0187(13) 0.0144(13) 0.0211(13) -0.0005(10) -0.0056(11) 0.0014(10)
C15 0.0204(13) 0.0146(13) 0.0180(13) 0.0015(10) 0.0003(10) 0.0024(11)
C14 0.0238(14) 0.0192(14) 0.0161(13) 0.0031(11) -0.0046(11) 0.0005(11)
C12 0.0246(15) 0.0344(18) 0.0230(15) 0.0013(13) -0.0093(12) -0.0053(13)
C16 0.0254(15) 0.0289(16) 0.0143(13) 0.0042(11) 0.0004(11) 0.0001(12)
C20 0.0132(12) 0.0251(15) 0.0231(14) -0.0003(11) 0.0006(10) -0.0009(11)
C18 0.0191(13) 0.0210(14) 0.0180(13) 0.0044(11) 0.0019(10) -0.0010(11)
C17 0.0130(12) 0.0149(13) 0.0173(12) -0.0008(10) 0.0014(10) 0.0011(10)
C21 0.0142(12) 0.0193(14) 0.0170(13) -0.0001(11) 0.0011(10) 0.0008(10)
C19 0.0176(13) 0.0263(16) 0.0243(14) 0.0036(12) 0.0057(11) -0.0048(11)
C22 0.0128(12) 0.0130(12) 0.0162(12) -0.0019(10) 0.0035(9) 0.0019(10)
C4 0.0142(12) 0.0134(13) 0.0179(12) 0.0000(10) -0.0003(10) 0.0006(10)
C2 0.0155(12) 0.0120(12) 0.0170(12) -0.0024(10) -0.0023(10) 0.0055(10)
C5 0.0173(13) 0.0171(14) 0.0317(15) 0.0088(12) 0.0000(12) -0.0003(11)
C1 0.0146(13) 0.0152(13) 0.0290(15) 0.0041(11) -0.0005(11) 0.0035(10)
N3 0.0152(10) 0.0138(11) 0.0173(11) -0.0007(9) -0.0037(9) 0.0005(9)
N6 0.0113(10) 0.0136(11) 0.0140(10) -0.0009(8) -0.0003(8) -0.0017(8)
N1 0.0155(11) 0.0140(11) 0.0150(10) 0.0004(9) 0.0002(8) 0.0018(9)
N4 0.0116(10) 0.0127(11) 0.0161(10) 0.0009(8) -0.0011(8) -0.0003(8)
N8 0.0110(10) 0.0117(10) 0.0159(10) 0.0005(8) 0.0009(8) 0.0016(8)
N2 0.0110(10) 0.0131(11) 0.0133(10) -0.0007(8) 0.0009(8) 0.0019(8)
N7 0.0109(10) 0.0109(10) 0.0197(11) 0.0009(8) -0.0017(8) 0.0011(8)
N5 0.0114(10) 0.0132(11) 0.0120(10) -0.0012(8) 0.0002(8) 0.0015(8)
C6 0.0099(11) 0.0152(13) 0.0216(13) -0.0010(10) -0.0027(10) -0.0015(10)
C11 0.0152(12) 0.0139(13) 0.0214(13) 0.0002(10) -0.0035(10) 0.0002(10)
C8 0.0136(13) 0.0193(14) 0.0308(15) -0.0003(12) 0.0019(11) -0.0046(11)
C9 0.0108(12) 0.0188(14) 0.0375(17) -0.0020(12) -0.0043(11) -0.0014(11)
C10 0.0151(13) 0.0182(14) 0.0278(15) 0.0007(11) -0.0059(11) -0.0014(11)
C7 0.0171(13) 0.0126(13) 0.0246(14) 0.0002(10) -0.0019(11) -0.0029(10)
C56 0.041(2) 0.053(2) 0.0352(19) -0.0070(17) -0.0023(16) -0.0122(18)
C47 0.0338(18) 0.046(2) 0.0302(17) -0.0061(15) 0.0071(14) -0.0082(16)
C46 0.0376(19) 0.039(2) 0.0315(18) 0.0048(15) 0.0077(15) -0.0038(16)
C48 0.0261(17) 0.065(3) 0.0287(17) 0.0006(17) 0.0042(14) -0.0020(17)
C50 0.0356(19) 0.040(2) 0.0304(17) 0.0031(15) 0.0022(14) -0.0074(16)
C49 0.0327(19) 0.050(2) 0.0374(19) 0.0028(17) 0.0094(15) 0.0068(17)
C51 0.043(2) 0.043(2) 0.0341(19) -0.0037(16) 0.0092(16) -0.0035(17)
C52 0.067(3) 0.030(2) 0.047(2) -0.0027(17) -0.001(2) -0.0142(19)
C57 0.054(3) 0.050(2) 0.042(2) 0.0082(19) -0.0048(19) 0.001(2)
C53 0.040(2) 0.052(3) 0.063(3) -0.010(2) 0.002(2) 0.018(2)
C55 0.065(3) 0.087(4) 0.048(3) -0.040(3) -0.016(2) 0.008(3)
C54 0.081(4) 0.059(3) 0.096(4) -0.057(3) -0.012(3) 0.029(3)

loop_
_atom_type_symbol
_atom_type_description
_atom_type_scat_dispersion_real
_atom_type_scat_dispersion_imag
_atom_type_scat_source
C C 0.0033 0.0016 'International Tables Vol C Tables 4.2.6.8 and 6.1.1.4'
H H 0.0000 0.0000 'International Tables Vol C Tables 4.2.6.8 and 6.1.1.4'
N N 0.0061 0.0033 'International Tables Vol C Tables 4.2.6.8 and 6.1.1.4'
Rh Rh -1.1178 0.9187 'International Tables Vol C Tables 4.2.6.8 and 6.1.1.4'

loop_
_geom_angle_atom_site_label_1
_geom_angle_atom_site_label_2
_geom_angle_atom_site_label_3
_geom_angle
N1 Rh1 N4 167.66(9)
N1 Rh1 N2 81.66(9)
N4 Rh1 N2 97.18(9)
N1 Rh1 N3 96.96(9)
N4 Rh1 N3 81.39(9)
N2 Rh1 N3 166.97(9)
N1 Rh1 Rh2 95.84(6)
N4 Rh1 Rh2 96.50(6)
N2 Rh1 Rh2 94.58(6)
N3 Rh1 Rh2 98.45(6)
N6 Rh2 N8 166.16(9)
N6 Rh2 N7 97.54(9)
N8 Rh2 N7 81.34(9)
N6 Rh2 N5 81.48(9)
N8 Rh2 N5 97.05(9)
N7 Rh2 N5 169.35(9)
N6 Rh2 Rh1 95.77(6)
N8 Rh2 Rh1 98.07(6)
N7 Rh2 Rh1 93.42(6)
N5 Rh2 Rh1 97.23(6)
C43 C44 N6 126.3(2)
C43 C44 C39 118.4(2)
N6 C44 C39 115.0(2)
C40 C39 N5 125.8(2)
C40 C39 C44 119.6(2)
N5 C39 C44 114.5(2)
C41 C40 C39 120.8(3)
C43 C42 C41 119.9(3)
C2 C3 C4 132.1(2)
C42 C43 C44 121.4(3)
C42 C41 C40 120.0(3)
C35 C36 C37 132.9(2)
N5 C37 C36 122.5(2)
N5 C37 C38 122.6(2)
C36 C37 C38 114.7(2)
N8 C35 C36 122.4(2)
N8 C35 C34 122.3(2)
C36 C35 C34 115.2(2)
C32 C33 N8 125.4(2)
C32 C33 C28 119.4(2)
N8 C33 C28 115.0(2)
C30 C31 C32 120.0(3)
C29 C28 N7 126.8(3)
C29 C28 C33 118.6(3)
N7 C28 C33 114.3(2)
C31 C32 C33 120.7(3)
C30 C29 C28 120.6(3)
C31 C30 C29 120.6(3)
C24 C25 C26 132.5(2)
N7 C26 C25 122.8(2)
N7 C26 C27 122.4(2)
C25 C26 C27 114.7(2)
N6 C24 C25 123.1(2)
N6 C24 C23 122.1(2)
C25 C24 C23 114.7(2)
N3 C13 C14 122.5(2)
N3 C13 C12 122.3(3)
C14 C13 C12 115.0(2)
N1 C15 C14 122.9(3)
N1 C15 C16 122.6(2)
C14 C15 C16 114.3(2)
C15 C14 C13 132.3(3)
C19 C20 C21 120.0(3)
C19 C18 C17 120.8(3)
C18 C17 N1 125.8(2)
C18 C17 C22 119.2(2)
N1 C17 C22 114.8(2)
C20 C21 C22 121.1(3)
C20 C19 C18 120.1(3)
C21 C22 N2 126.1(2)
C21 C22 C17 118.7(2)
N2 C22 C17 115.0(2)
N4 C4 C3 122.9(2)
N4 C4 C5 122.8(2)
C3 C4 C5 114.1(2)
N2 C2 C3 123.3(2)
N2 C2 C1 121.8(2)
C3 C2 C1 114.8(2)
C13 N3 C11 125.7(2)
C13 N3 Rh1 121.09(19)
C11 N3 Rh1 112.17(17)
C24 N6 C44 126.4(2)
C24 N6 Rh2 120.53(18)
C44 N6 Rh2 112.35(16)
C15 N1 C17 126.0(2)
C15 N1 Rh1 121.52(19)
C17 N1 Rh1 111.78(17)
C4 N4 C6 125.9(2)
C4 N4 Rh1 121.41(18)
C6 N4 Rh1 112.01(17)
C35 N8 C33 125.8(2)
C35 N8 Rh2 120.80(18)
C33 N8 Rh2 112.37(17)
C2 N2 C22 126.9(2)
C2 N2 Rh1 120.90(18)
C22 N2 Rh1 111.75(16)
C26 N7 C28 126.1(2)
C26 N7 Rh2 121.01(18)
C28 N7 Rh2 112.21(16)
C37 N5 C39 126.0(2)
C37 N5 Rh2 121.38(17)
C39 N5 Rh2 111.83(16)
C7 C6 N4 125.5(2)
C7 C6 C11 119.2(2)
N4 C6 C11 115.0(2)
C10 C11 C6 119.4(3)
C10 C11 N3 125.8(2)
C6 C11 N3 114.5(2)
C9 C8 C7 120.2(3)
C8 C9 C10 120.1(3)
C9 C10 C11 120.6(3)
C6 C7 C8 120.5(3)
C52 C56 C53 120.7(4)
C48 C47 C46 120.6(4)
C50 C46 C47 119.4(4)
C47 C48 C49 119.8(3)
C46 C50 C51 120.3(4)
C48 C49 C51 120.3(4)
C49 C51 C50 119.7(4)
C56 C52 C57 120.7(4)
C55 C57 C52 119.3(4)
C56 C53 C54 119.0(4)
C57 C55 C54 119.5(4)
C53 C54 C55 120.8(4)

loop_
_geom_bond_atom_site_label_1
_geom_bond_atom_site_label_2
_geom_bond_distance
Rh1 N1 1.994(2)
Rh1 N4 1.995(2)
Rh1 N2 1.995(2)
Rh1 N3 1.996(2)
Rh1 Rh2 2.6117(3)
Rh2 N6 1.989(2)
Rh2 N8 1.992(2)
Rh2 N7 1.993(2)
Rh2 N5 1.998(2)
C44 C43 1.398(4)
C44 N6 1.409(3)
C44 C39 1.419(4)
C39 C40 1.393(4)
C39 N5 1.415(3)
C40 C41 1.389(4)
C42 C43 1.384(4)
C42 C41 1.388(4)
C3 C2 1.398(4)
C3 C4 1.412(4)
C34 C35 1.511(4)
C36 C35 1.403(4)
C36 C37 1.407(4)
C37 N5 1.334(3)
C37 C38 1.512(4)
C35 N8 1.342(3)
C33 C32 1.396(4)
C33 N8 1.405(3)
C33 C28 1.420(4)
C31 C30 1.376(5)
C31 C32 1.385(4)
C28 C29 1.396(4)
C28 N7 1.414(3)
C29 C30 1.389(4)
C25 C24 1.401(4)
C25 C26 1.402(4)
C26 N7 1.337(3)
C26 C27 1.522(4)
C24 N6 1.333(3)
C24 C23 1.514(4)
C13 N3 1.335(3)
C13 C14 1.411(4)
C13 C12 1.515(4)
C15 N1 1.328(3)
C15 C14 1.406(4)
C15 C16 1.514(4)
C20 C19 1.380(4)
C20 C21 1.389(4)
C18 C19 1.387(4)
C18 C17 1.397(4)
C17 N1 1.411(3)
C17 C22 1.420(4)
C21 C22 1.397(4)
C22 N2 1.411(3)
C4 N4 1.321(3)
C4 C5 1.514(4)
C2 N2 1.337(3)
C2 C1 1.520(4)
N3 C11 1.418(3)
N4 C6 1.412(3)
C6 C7 1.394(4)
C6 C11 1.418(4)
C11 C10 1.398(4)
C8 C9 1.385(4)
C8 C7 1.396(4)
C9 C10 1.389(4)
C56 C52 1.353(6)
C56 C53 1.355(6)
C47 C48 1.374(6)
C47 C46 1.385(5)
C46 C50 1.377(5)
C48 C49 1.377(6)
C50 C51 1.386(5)
C49 C51 1.379(5)
C52 C57 1.379(6)
C57 C55 1.358(7)
C53 C54 1.374(7)
C55 C54 1.377(7)

loop_
_geom_torsion_atom_site_label_1
_geom_torsion_atom_site_label_2
_geom_torsion_atom_site_label_3
_geom_torsion_atom_site_label_4
_geom_torsion
N1 Rh1 Rh2 N6 -175.60(9)
N4 Rh1 Rh2 N6 4.24(9)
N2 Rh1 Rh2 N6 -93.54(9)
N3 Rh1 Rh2 N6 86.45(9)
N1 Rh1 Rh2 N8 4.73(9)
N4 Rh1 Rh2 N8 -175.43(9)
N2 Rh1 Rh2 N8 86.79(9)
N3 Rh1 Rh2 N8 -93.22(9)
N1 Rh1 Rh2 N7 86.46(9)
N4 Rh1 Rh2 N7 -93.71(9)
N2 Rh1 Rh2 N7 168.52(9)
N3 Rh1 Rh2 N7 -11.49(9)
N1 Rh1 Rh2 N5 -93.49(9)
N4 Rh1 Rh2 N5 86.35(9)
N2 Rh1 Rh2 N5 -11.43(9)
N3 Rh1 Rh2 N5 168.56(9)
C43 C44 C39 C40 0.7(4)
N6 C44 C39 C40 -173.8(2)
C43 C44 C39 N5 176.6(2)
N6 C44 C39 N5 2.1(3)
N5 C39 C40 C41 -177.1(2)
C44 C39 C40 C41 -1.7(4)
C41 C42 C43 C44 -2.0(4)
N6 C44 C43 C42 175.0(3)
C39 C44 C43 C42 1.2(4)
C43 C42 C41 C40 0.9(4)
C39 C40 C41 C42 0.9(4)
C35 C36 C37 N5 -3.0(5)
C35 C36 C37 C38 -179.0(3)
C37 C36 C35 N8 -1.1(5)
C37 C36 C35 C34 174.9(3)
C32 C33 C28 C29 1.2(4)
N8 C33 C28 C29 -173.7(2)
C32 C33 C28 N7 176.0(2)
N8 C33 C28 N7 1.1(3)
C30 C31 C32 C33 -1.7(5)
N8 C33 C32 C31 175.3(3)
C28 C33 C32 C31 1.0(4)
N7 C28 C29 C30 -176.9(3)
C33 C28 C29 C30 -2.9(4)
C32 C31 C30 C29 0.0(5)
C28 C29 C30 C31 2.3(5)
C24 C25 C26 N7 -2.5(5)
C24 C25 C26 C27 -178.6(3)
C26 C25 C24 N6 -1.5(5)
C26 C25 C24 C23 174.7(3)
N1 C15 C14 C13 0.3(5)
C16 C15 C14 C13 175.3(3)
N3 C13 C14 C15 2.2(5)
C12 C13 C14 C15 -173.8(3)
C19 C18 C17 N1 177.9(3)
C19 C18 C17 C22 3.4(4)
C19 C20 C21 C22 2.5(4)
C21 C20 C19 C18 -0.9(4)
C17 C18 C19 C20 -2.1(4)
C20 C21 C22 N2 -176.7(3)
C20 C21 C22 C17 -1.1(4)
C18 C17 C22 C21 -1.8(4)
N1 C17 C22 C21 -176.9(2)
C18 C17 C22 N2 174.2(2)
N1 C17 C22 N2 -0.8(3)
C2 C3 C4 N4 -2.3(5)
C2 C3 C4 C5 173.4(3)
C4 C3 C2 N2 1.2(5)
C4 C3 C2 C1 -173.8(3)
C14 C13 N3 C11 179.1(3)
C12 C13 N3 C11 -5.2(4)
C14 C13 N3 Rh1 -13.4(4)
C12 C13 N3 Rh1 162.3(2)
N1 Rh1 N3 C13 17.4(2)
N4 Rh1 N3 C13 -150.2(2)
N2 Rh1 N3 C13 -65.6(5)
Rh2 Rh1 N3 C13 114.4(2)
N1 Rh1 N3 C11 -173.53(18)
N4 Rh1 N3 C11 18.81(18)
N2 Rh1 N3 C11 103.4(4)
Rh2 Rh1 N3 C11 -76.53(17)
C25 C24 N6 C44 -177.4(3)
C23 C24 N6 C44 6.7(4)
C25 C24 N6 Rh2 13.4(4)
C23 C24 N6 Rh2 -162.5(2)
C43 C44 N6 C24 30.2(4)
C39 C44 N6 C24 -155.9(3)
C43 C44 N6 Rh2 -159.9(2)
C39 C44 N6 Rh2 14.1(3)
N8 Rh2 N6 C24 67.4(4)
N7 Rh2 N6 C24 -17.0(2)
N5 Rh2 N6 C24 152.3(2)
Rh1 Rh2 N6 C24 -111.2(2)
N8 Rh2 N6 C44 -103.2(4)
N7 Rh2 N6 C44 172.41(17)
N5 Rh2 N6 C44 -18.30(17)
Rh1 Rh2 N6 C44 78.17(17)
C14 C15 N1 C17 178.8(3)
C16 C15 N1 C17 4.2(4)
C14 C15 N1 Rh1 9.2(4)
C16 C15 N1 Rh1 -165.5(2)
C18 C17 N1 C15 31.4(4)
C22 C17 N1 C15 -154.0(3)
C18 C17 N1 Rh1 -158.1(2)
C22 C17 N1 Rh1 16.5(3)
N4 Rh1 N1 C15 66.1(5)
N2 Rh1 N1 C15 151.6(2)
N3 Rh1 N1 C15 -15.3(2)
Rh2 Rh1 N1 C15 -114.6(2)
N4 Rh1 N1 C17 -104.9(4)
N2 Rh1 N1 C17 -19.42(17)
N3 Rh1 N1 C17 173.66(18)
Rh2 Rh1 N1 C17 74.37(17)
C3 C4 N4 C6 -178.6(3)
C5 C4 N4 C6 6.1(4)
C3 C4 N4 Rh1 11.5(4)
C5 C4 N4 Rh1 -163.9(2)
N1 Rh1 N4 C4 68.6(5)
N2 Rh1 N4 C4 -15.2(2)
N3 Rh1 N4 C4 151.8(2)
Rh2 Rh1 N4 C4 -110.6(2)
N1 Rh1 N4 C6 -102.6(4)
N2 Rh1 N4 C6 173.59(18)
N3 Rh1 N4 C6 -19.49(18)
Rh2 Rh1 N4 C6 78.12(17)
C36 C35 N8 C33 -178.1(2)
C34 C35 N8 C33 6.2(4)
C36 C35 N8 Rh2 14.5(3)
C34 C35 N8 Rh2 -161.3(2)
C32 C33 N8 C35 31.8(4)
C28 C33 N8 C35 -153.7(2)
C32 C33 N8 Rh2 -159.9(2)
C28 C33 N8 Rh2 14.7(3)
N6 Rh2 N8 C35 64.3(4)
N7 Rh2 N8 C35 150.6(2)
N5 Rh2 N8 C35 -18.7(2)
Rh1 Rh2 N8 C35 -117.12(19)
N6 Rh2 N8 C33 -104.7(4)
N7 Rh2 N8 C33 -18.37(17)
N5 Rh2 N8 C33 172.26(17)
Rh1 Rh2 N8 C33 73.88(17)
C3 C2 N2 C22 179.3(2)
C1 C2 N2 C22 -6.1(4)
C3 C2 N2 Rh1 -9.4(3)
C1 C2 N2 Rh1 165.16(19)
C21 C22 N2 C2 -27.6(4)
C17 C22 N2 C2 156.7(2)
C21 C22 N2 Rh1 160.5(2)
C17 C22 N2 Rh1 -15.3(3)
N1 Rh1 N2 C2 -153.5(2)
N4 Rh1 N2 C2 14.1(2)
N3 Rh1 N2 C2 -68.7(5)
Rh2 Rh1 N2 C2 111.23(19)
N1 Rh1 N2 C22 18.96(17)
N4 Rh1 N2 C22 -173.44(17)
N3 Rh1 N2 C22 103.8(4)
Rh2 Rh1 N2 C22 -76.29(16)
C25 C26 N7 C28 -176.6(3)
C27 C26 N7 C28 -0.8(4)
C25 C26 N7 Rh2 -6.6(4)
C27 C26 N7 Rh2 169.3(2)
C29 C28 N7 C26 -31.3(4)
C33 C28 N7 C26 154.5(3)
C29 C28 N7 Rh2 157.9(2)
C33 C28 N7 Rh2 -16.3(3)
N6 Rh2 N7 C26 13.7(2)
N8 Rh2 N7 C26 -152.4(2)
N5 Rh2 N7 C26 -70.3(5)
Rh1 Rh2 N7 C26 110.0(2)
N6 Rh2 N7 C28 -174.99(17)
N8 Rh2 N7 C28 18.95(17)
N5 Rh2 N7 C28 101.0(5)
Rh1 Rh2 N7 C28 -78.71(17)
C36 C37 N5 C39 -176.0(2)
C38 C37 N5 C39 -0.5(4)
C36 C37 N5 Rh2 -7.3(3)
C38 C37 N5 Rh2 168.24(19)
C40 C39 N5 C37 -31.9(4)
C44 C39 N5 C37 152.5(2)
C40 C39 N5 Rh2 158.5(2)
C44 C39 N5 Rh2 -17.1(3)
N6 Rh2 N5 C37 -150.8(2)
N8 Rh2 N5 C37 15.3(2)
N7 Rh2 N5 C37 -65.3(5)
Rh1 Rh2 N5 C37 114.40(19)
N6 Rh2 N5 C39 19.35(16)
N8 Rh2 N5 C39 -174.54(17)
N7 Rh2 N5 C39 104.9(5)
Rh1 Rh2 N5 C39 -75.44(16)
C4 N4 C6 C7 32.5(4)
Rh1 N4 C6 C7 -156.8(2)
C4 N4 C6 C11 -153.9(3)
Rh1 N4 C6 C11 16.9(3)
C7 C6 C11 C10 -1.4(4)
N4 C6 C11 C10 -175.5(2)
C7 C6 C11 N3 172.8(2)
N4 C6 C11 N3 -1.3(3)
C13 N3 C11 C10 -32.8(4)
Rh1 N3 C11 C10 158.8(2)
C13 N3 C11 C6 153.6(3)
Rh1 N3 C11 C6 -14.9(3)
C7 C8 C9 C10 -0.3(4)
C8 C9 C10 C11 1.1(4)
C6 C11 C10 C9 -0.2(4)
N3 C11 C10 C9 -173.6(3)
N4 C6 C7 C8 175.5(3)
C11 C6 C7 C8 2.1(4)
C9 C8 C7 C6 -1.3(4)
C48 C47 C46 C50 0.7(5)
C46 C47 C48 C49 -0.2(5)
C47 C46 C50 C51 -0.6(5)
C47 C48 C49 C51 -0.4(5)
C48 C49 C51 C50 0.5(5)
C46 C50 C51 C49 0.0(5)
C53 C56 C52 C57 -0.2(7)
C56 C52 C57 C55 0.2(7)
C52 C56 C53 C54 -0.1(7)
C52 C57 C55 C54 0.2(8)
C56 C53 C54 C55 0.5(8)
C57 C55 C54 C53 -0.5(9)

loop_
_platon_squeeze_void_nr
_platon_squeeze_void_average_x
_platon_squeeze_void_average_y
_platon_squeeze_void_average_z
_platon_squeeze_void_volume
_platon_squeeze_void_count_electrons
_platon_squeeze_void_content
1 0.250 -0.035 0.026 340 110 ' '
2 0.750 0.036 -0.026 341 110 ' '
3 0.750 -0.060 0.474 340 110 ' '
4 0.250 0.002 0.526 341 110 ' '
